data_1563089
loop_
_publ_author_name
'Jiang, Zhan-Guo'
'Lv, Yao-Kang'
'Cheng, Jian-Wen'
'Feng, Yun-Long'

_publ_section_title
;
 Two types of rare earth--organic frameworks constructed by racemic
 tartaric acid
;
_journal_name_full 'Journal of Solid State Chemistry'
_journal_page_first 253
_journal_page_last 263
_journal_paper_doi 10.1016/j.jssc.2011.11.012
_journal_volume 185
_journal_year 2012
_chemical_formula_moiety 'C12 H16 DY2 O20'
_chemical_formula_sum 'C12 H16 Dy2 O20'
_chemical_formula_weight 805.25
_space_group_IT_number 45
_space_group_name_Hall 'I 2 -2c'
_space_group_name_H-M_alt 'I b a 2'
_symmetry_cell_setting orthorhombic
_symmetry_space_group_name_Hall 'I 2 -2c'
_symmetry_space_group_name_H-M 'I b a 2'
_atom_sites_solution_hydrogens geom
_atom_sites_solution_primary direct
_atom_sites_solution_secondary difmap
_audit_creation_method SHELXL-97
_cell_angle_alpha 90.00
_cell_angle_beta 90.00
_cell_angle_gamma 90.00
_cell_formula_units_Z 4
_cell_length_a 12.47640(10)
_cell_length_b 14.1541(2)
_cell_length_c 10.49350(10)
_cell_measurement_reflns_used 4455
_cell_measurement_temperature 296(2)
_cell_measurement_theta_max 27.51
_cell_measurement_theta_min 2.18
_cell_volume 1853.07(3)
_computing_cell_refinement 'SAINT (Bruker, 2006)'
_computing_data_collection 'APEXII (Bruker, 2006)'
_computing_data_reduction SAINT
_computing_molecular_graphics 'SHELXTL (Bruker, 2002)'
_computing_publication_material SHELXTL
_computing_structure_refinement 'SHELXL97 (Sheldrick, 1997)'
_computing_structure_solution 'SHELXS97 (Sheldrick, 1997)'
_diffrn_ambient_temperature 296(2)
_diffrn_measured_fraction_theta_full 0.999
_diffrn_measured_fraction_theta_max 0.999
_diffrn_measurement_device_type 'Bruker APEX-II area-detector diffractometer'
_diffrn_measurement_method '\w scans'
_diffrn_radiation_monochromator graphite
_diffrn_radiation_source 'fine-focus sealed tube'
_diffrn_radiation_type MoK\a
_diffrn_radiation_wavelength 0.71073
_diffrn_reflns_av_R_equivalents 0.0262
_diffrn_reflns_av_sigmaI/netI 0.0167
_diffrn_reflns_limit_h_max 14
_diffrn_reflns_limit_h_min -16
_diffrn_reflns_limit_k_max 16
_diffrn_reflns_limit_k_min -18
_diffrn_reflns_limit_l_max 10
_diffrn_reflns_limit_l_min -13
_diffrn_reflns_number 7719
_diffrn_reflns_theta_full 27.51
_diffrn_reflns_theta_max 27.51
_diffrn_reflns_theta_min 2.18
_diffrn_standards_decay_% none
_diffrn_standards_interval_count none
_diffrn_standards_interval_time none
_diffrn_standards_number none
_exptl_absorpt_coefficient_mu 8.116
_exptl_absorpt_correction_T_max 0.252
_exptl_absorpt_correction_T_min 0.189
_exptl_absorpt_correction_type empirical
_exptl_absorpt_process_details 'SADABS (Sheldrick, 1996)'
_exptl_crystal_colour colourless
_exptl_crystal_density_diffrn 2.886
_exptl_crystal_density_method 'not measured'
_exptl_crystal_description block
_exptl_crystal_F_000 1520
_exptl_crystal_size_max 0.22
_exptl_crystal_size_mid 0.18
_exptl_crystal_size_min 0.17
_refine_diff_density_max 1.155
_refine_diff_density_min -0.934
_refine_diff_density_rms 0.140
_refine_ls_abs_structure_details 'Flack H D (1983), Acta Cryst. A39, 876-881'
_refine_ls_abs_structure_Flack 0.0(2)
_refine_ls_extinction_coef 0.00217(11)
_refine_ls_extinction_expression Fc^*^=kFc[1+0.001xFc^2^\l^3^/sin(2\q)]^-1/4^
_refine_ls_extinction_method SHELXL
_refine_ls_goodness_of_fit_ref 1.056
_refine_ls_hydrogen_treatment mixed
_refine_ls_matrix_type full
_refine_ls_number_parameters 171
_refine_ls_number_reflns 1126
_refine_ls_number_restraints 6
_refine_ls_restrained_S_all 1.054
_refine_ls_R_factor_all 0.0183
_refine_ls_R_factor_gt 0.0178
_refine_ls_shift/su_max 0.000
_refine_ls_shift/su_mean 0.000
_refine_ls_structure_factor_coef Fsqd
_refine_ls_weighting_details 'calc w=1/[\s^2^(Fo^2^)+(0.0331P)^2^+0.7769P] where P=(Fo^2^+2Fc^2^)/3'
_refine_ls_weighting_scheme calc
_refine_ls_wR_factor_gt 0.0478
_refine_ls_wR_factor_ref 0.0483
_reflns_number_gt 1083
_reflns_number_total 1126
_reflns_threshold_expression I>2\s(I)
_cod_data_source_file JSSC-2012-185-253.CIF
_cod_data_source_block b
_cod_original_sg_symbol_Hall 'I 2 -2c  '
_cod_original_sg_symbol_H-M Iba2
_cod_database_code 1563089

loop_
_symmetry_equiv_pos_as_xyz
'x, y, z'
'-x, -y, z'
'-x, y, z+1/2'
'x, -y, z+1/2'
'x+1/2, y+1/2, z+1/2'
'-x+1/2, -y+1/2, z+1/2'
'-x+1/2, y+1/2, z+1'
'x+1/2, -y+1/2, z+1'

loop_
_atom_site_label
_atom_site_type_symbol
_atom_site_fract_x
_atom_site_fract_y
_atom_site_fract_z
_atom_site_U_iso_or_equiv
_atom_site_adp_type
_atom_site_occupancy
_atom_site_symmetry_multiplicity
_atom_site_calc_flag
_atom_site_refinement_flags
_atom_site_disorder_assembly
_atom_site_disorder_group
Dy1 Dy -0.131060(13) 0.249897(9) 0.1015(4) 0.01217(10) Uani 1 1 d . . .
O1 O 0.02720(17) 0.33871(15) 0.0912(3) 0.0188(5) Uani 1 1 d . . .
O2 O 0.1875(2) 0.27592(18) 0.0548(2) 0.0184(5) Uani 1 1 d . . .
O3 O 0.28411(18) 0.37871(16) 0.2239(3) 0.0174(5) Uani 1 1 d D . .
H3 H 0.315(3) 0.4291(19) 0.228(5) 0.026 Uiso 1 1 d D . .
O4 O 0.11968(19) 0.2835(2) 0.3779(3) 0.0169(5) Uani 1 1 d D . .
H4 H 0.082(5) 0.251(2) 0.331(5) 0.025 Uiso 1 1 d D . .
O5 O 0.1902(2) 0.39869(16) 0.5477(2) 0.0189(5) Uani 1 1 d . . .
O6 O 0.1871(3) 0.52391(17) 0.4224(3) 0.0325(7) Uani 1 1 d . . .
O7 O -0.0625(2) 0.11142(18) 0.0011(3) 0.0230(6) Uani 1 1 d . . .
H7 H -0.077(4) 0.094(3) -0.072(5) 0.035 Uiso 1 1 d . . .
O8 O 0.0016(2) 0.16822(14) 0.2221(2) 0.0179(5) Uani 1 1 d . . .
O9 O 0.1060(2) 0.04472(18) 0.2592(3) 0.0210(6) Uani 1 1 d . . .
O1W O -0.1548(3) 0.31713(18) 0.3002(3) 0.0268(6) Uani 1 1 d D . .
H1WA H -0.165(4) 0.3728(15) 0.313(5) 0.040 Uiso 1 1 d D . .
H1WB H -0.160(4) 0.288(3) 0.366(3) 0.040 Uiso 1 1 d D . .
C1 C 0.1253(2) 0.3320(3) 0.1109(4) 0.0131(7) Uani 1 1 d . . .
C2 C 0.1712(2) 0.3969(2) 0.2131(3) 0.0142(6) Uani 1 1 d . . .
H2A H 0.1606 0.4627 0.1869 0.017 Uiso 1 1 calc R . .
C3 C 0.1156(3) 0.3811(2) 0.3399(4) 0.0154(7) Uani 1 1 d . . .
H3A H 0.0405 0.4003 0.3321 0.018 Uiso 1 1 calc R . .
C4 C 0.1687(3) 0.4399(2) 0.4456(3) 0.0164(7) Uani 1 1 d . . .
C5 C 0.0451(3) 0.0906(2) 0.1899(3) 0.0153(6) Uani 1 1 d . . .
C6 C 0.0183(2) 0.0526(2) 0.0573(3) 0.0155(6) Uani 1 1 d . . .
H6A H 0.0830 0.0574 0.0048 0.019 Uiso 1 1 calc R . .

loop_
_atom_site_aniso_label
_atom_site_aniso_U_11
_atom_site_aniso_U_22
_atom_site_aniso_U_33
_atom_site_aniso_U_23
_atom_site_aniso_U_13
_atom_site_aniso_U_12
Dy1 0.01365(14) 0.01200(15) 0.01085(15) 0.00075(5) 0.0006(3) 0.00129(4)
O1 0.0145(11) 0.0224(11) 0.0195(12) 0.0026(11) -0.0037(10) -0.0017(9)
O2 0.0193(13) 0.0185(11) 0.0173(12) -0.0046(10) -0.0013(11) 0.0015(11)
O3 0.0131(11) 0.0167(11) 0.0225(11) -0.0054(10) 0.0017(10) -0.0031(9)
O4 0.0271(14) 0.0101(15) 0.0136(13) 0.0004(13) -0.0016(10) -0.0054(9)
O5 0.0255(12) 0.0151(11) 0.0163(11) -0.0004(10) -0.0053(10) -0.0034(9)
O6 0.063(2) 0.0134(12) 0.0207(13) 0.0022(10) -0.0011(13) -0.0042(13)
O7 0.0381(15) 0.0171(11) 0.0138(12) -0.0007(10) -0.0059(11) 0.0116(11)
O8 0.0223(11) 0.0127(9) 0.0185(12) -0.0007(9) -0.0055(10) 0.0022(9)
O9 0.0222(12) 0.0168(13) 0.0240(14) 0.0000(11) -0.0051(10) 0.0026(10)
O1W 0.0481(18) 0.0171(13) 0.0152(14) 0.0000(11) 0.0086(13) 0.0022(12)
C1 0.0147(15) 0.0147(16) 0.0099(16) 0.0035(14) 0.0006(13) -0.0033(10)
C2 0.0155(15) 0.0156(14) 0.0115(15) 0.0014(13) 0.0008(13) 0.0007(13)
C3 0.0188(16) 0.0129(17) 0.0144(18) 0.0033(14) 0.0013(12) 0.0014(12)
C4 0.0205(17) 0.0168(15) 0.0119(17) 0.0008(13) 0.0054(14) 0.0004(13)
C5 0.0133(14) 0.0151(14) 0.0175(16) -0.0012(13) -0.0008(13) -0.0014(12)
C6 0.0205(16) 0.0130(14) 0.0132(15) -0.0007(12) 0.0003(14) 0.0048(12)

loop_
_atom_type_symbol
_atom_type_description
_atom_type_scat_dispersion_real
_atom_type_scat_dispersion_imag
_atom_type_scat_source
C C 0.0033 0.0016 'International Tables Vol C Tables 4.2.6.8 and 6.1.1.4'
H H 0.0000 0.0000 'International Tables Vol C Tables 4.2.6.8 and 6.1.1.4'
Dy Dy -0.1892 4.4098 'International Tables Vol C Tables 4.2.6.8 and 6.1.1.4'
O O 0.0106 0.0060 'International Tables Vol C Tables 4.2.6.8 and 6.1.1.4'

loop_
_geom_angle_atom_site_label_1
_geom_angle_atom_site_label_2
_geom_angle_atom_site_label_3
_geom_angle
_geom_angle_site_symmetry_1
_geom_angle_site_symmetry_3
O5 Dy1 O1W 78.66(11) 3_554 .
O5 Dy1 O1 76.58(9) 3_554 .
O1W Dy1 O1 85.88(14) . .
O5 Dy1 O2 77.41(10) 3_554 8_454
O1W Dy1 O2 97.43(14) . 8_454
O1 Dy1 O2 152.57(15) . 8_454
O5 Dy1 O8 142.82(13) 3_554 .
O1W Dy1 O8 79.01(17) . .
O1 Dy1 O8 72.51(9) . .
O2 Dy1 O8 134.90(12) 8_454 .
O5 Dy1 O7 139.4(2) 3_554 .
O1W Dy1 O7 141.54(18) . .
O1 Dy1 O7 96.81(11) . .
O2 Dy1 O7 97.23(13) 8_454 .
O8 Dy1 O7 65.57(8) . .
O5 Dy1 O4 66.26(13) 3_554 3_554
O1W Dy1 O4 143.94(10) . 3_554
O1 Dy1 O4 78.39(14) . 3_554
O2 Dy1 O4 83.32(15) 8_454 3_554
O8 Dy1 O4 125.09(13) . 3_554
O7 Dy1 O4 73.14(15) . 3_554
O5 Dy1 O3 131.71(11) 3_554 8_454
O1W Dy1 O3 77.23(16) . 8_454
O1 Dy1 O3 141.38(18) . 8_454
O2 Dy1 O3 65.14(8) 8_454 8_454
O8 Dy1 O3 70.32(12) . 8_454
O7 Dy1 O3 77.13(9) . 8_454
O4 Dy1 O3 132.97(15) 3_554 8_454
C1 O1 Dy1 141.3(2) . .
C1 O2 Dy1 126.6(2) . 8_554
C2 O3 Dy1 120.80(19) . 8_554
C2 O3 H3 108(3) . .
Dy1 O3 H3 118(3) 8_554 .
C3 O4 Dy1 117.7(2) . 3
C3 O4 H4 110(3) . .
Dy1 O4 H4 121(4) 3 .
C4 O5 Dy1 124.7(2) . 3
C6 O7 Dy1 123.2(2) . .
C6 O7 H7 111(3) . .
Dy1 O7 H7 126(3) . .
C5 O8 Dy1 125.1(2) . .
Dy1 O1W H1WA 125(3) . .
Dy1 O1W H1WB 125(4) . .
H1WA O1W H1WB 110(3) . .
O1 C1 O2 125.3(3) . .
O1 C1 C2 116.1(3) . .
O2 C1 C2 118.6(3) . .
O3 C2 C3 110.6(3) . .
O3 C2 C1 108.4(3) . .
C3 C2 C1 110.9(3) . .
O3 C2 H2A 109.0 . .
C3 C2 H2A 109.0 . .
C1 C2 H2A 109.0 . .
O4 C3 C2 111.7(3) . .
O4 C3 C4 107.7(3) . .
C2 C3 C4 110.9(3) . .
O4 C3 H3A 108.8 . .
C2 C3 H3A 108.8 . .
C4 C3 H3A 108.8 . .
O6 C4 O5 125.4(3) . .
O6 C4 C3 117.3(3) . .
O5 C4 C3 117.3(3) . .
O9 C5 O8 124.1(3) . .
O9 C5 C6 119.0(3) . .
O8 C5 C6 116.9(3) . .
O7 C6 C5 108.9(3) . .
O7 C6 C6 110.4(3) . 2
C5 C6 C6 113.62(17) . 2
O7 C6 H6A 107.9 . .
C5 C6 H6A 107.9 . .
C6 C6 H6A 107.9 2 .

loop_
_geom_bond_atom_site_label_1
_geom_bond_atom_site_label_2
_geom_bond_distance
_geom_bond_site_symmetry_2
Dy1 O5 2.302(3) 3_554
Dy1 O1W 2.311(5) .
Dy1 O1 2.343(2) .
Dy1 O2 2.344(3) 8_454
Dy1 O8 2.382(4) .
Dy1 O7 2.384(3) .
Dy1 O4 2.398(6) 3_554
Dy1 O3 2.467(3) 8_454
O1 C1 1.245(3) .
O2 C1 1.257(4) .
O2 Dy1 2.344(3) 8_554
O3 C2 1.437(4) .
O3 Dy1 2.467(3) 8_554
O3 H3 0.81(2) .
O4 C3 1.438(4) .
O4 Dy1 2.398(6) 3
O4 H4 0.82(5) .
O5 C4 1.248(4) .
O5 Dy1 2.302(3) 3
O6 C4 1.236(4) .
O7 C6 1.435(4) .
O7 H7 0.83(5) .
O8 C5 1.271(4) .
O9 C5 1.237(4) .
O1W H1WA 0.809(19) .
O1W H1WB 0.80(2) .
C1 C2 1.524(5) .
C2 C3 1.517(5) .
C2 H2A 0.9800 .
C3 C4 1.537(5) .
C3 H3A 0.9800 .
C5 C6 1.528(4) .
C6 C6 1.557(6) 2
C6 H6A 0.9800 .

loop_
_geom_hbond_atom_site_label_D
_geom_hbond_atom_site_label_H
_geom_hbond_atom_site_label_A
_geom_hbond_distance_DH
_geom_hbond_distance_HA
_geom_hbond_distance_DA
_geom_hbond_angle_DHA
_geom_hbond_site_symmetry_A
O3 H3 O9 0.81(2) 1.94(2) 2.745(3) 172(5) 7_554
O4 H4 O8 0.82(5) 1.92(5) 2.741(4) 176(5) .
O7 H7 O9 0.83(5) 1.94(5) 2.763(4) 177(5) 3_554
O7 H7 O8 0.83(5) 2.58(5) 3.131(3) 125(4) 3_554
O1W H1WA O6 0.809(19) 1.88(3) 2.621(4) 152(5) 2_565
O1W H1WB O2 0.80(2) 2.02(3) 2.765(4) 154(5) 3

loop_
_geom_torsion_atom_site_label_1
_geom_torsion_atom_site_label_2
_geom_torsion_atom_site_label_3
_geom_torsion_atom_site_label_4
_geom_torsion
_geom_torsion_site_symmetry_1
_geom_torsion_site_symmetry_2
_geom_torsion_site_symmetry_3
_geom_torsion_site_symmetry_4
O5 Dy1 O1 C1 175.1(4) 3_554 . . .
O1W Dy1 O1 C1 95.8(4) . . . .
O2 Dy1 O1 C1 -166.0(4) 8_454 . . .
O8 Dy1 O1 C1 16.1(4) . . . .
O7 Dy1 O1 C1 -45.6(5) . . . .
O4 Dy1 O1 C1 -116.8(4) 3_554 . . .
O3 Dy1 O1 C1 32.3(6) 8_454 . . .
O5 Dy1 O7 C6 144.1(2) 3_554 . . .
O1W Dy1 O7 C6 -25.2(3) . . . .
O1 Dy1 O7 C6 66.8(3) . . . .
O2 Dy1 O7 C6 -136.8(3) 8_454 . . .
O8 Dy1 O7 C6 -0.4(2) . . . .
O4 Dy1 O7 C6 142.4(3) 3_554 . . .
O3 Dy1 O7 C6 -74.5(2) 8_454 . . .
O5 Dy1 O8 C5 -144.9(3) 3_554 . . .
O1W Dy1 O8 C5 161.1(3) . . . .
O1 Dy1 O8 C5 -109.8(3) . . . .
O2 Dy1 O8 C5 71.5(4) 8_454 . . .
O7 Dy1 O8 C5 -3.6(3) . . . .
O4 Dy1 O8 C5 -48.5(3) 3_554 . . .
O3 Dy1 O8 C5 80.8(3) 8_454 . . .
Dy1 O1 C1 O2 61.0(6) . . . .
Dy1 O1 C1 C2 -118.1(4) . . . .
Dy1 O2 C1 O1 -173.7(3) 8_554 . . .
Dy1 O2 C1 C2 5.4(5) 8_554 . . .
Dy1 O3 C2 C3 116.9(3) 8_554 . . .
Dy1 O3 C2 C1 -4.9(3) 8_554 . . .
O1 C1 C2 O3 179.2(3) . . . .
O2 C1 C2 O3 0.0(4) . . . .
O1 C1 C2 C3 57.6(4) . . . .
O2 C1 C2 C3 -121.6(3) . . . .
Dy1 O4 C3 C2 146.8(2) 3 . . .
Dy1 O4 C3 C4 24.8(3) 3 . . .
O3 C2 C3 O4 -65.6(3) . . . .
C1 C2 C3 O4 54.6(4) . . . .
O3 C2 C3 C4 54.5(3) . . . .
C1 C2 C3 C4 174.8(3) . . . .
Dy1 O5 C4 O6 169.5(3) 3 . . .
Dy1 O5 C4 C3 -10.9(4) 3 . . .
O4 C3 C4 O6 169.7(3) . . . .
C2 C3 C4 O6 47.2(4) . . . .
O4 C3 C4 O5 -9.9(4) . . . .
C2 C3 C4 O5 -132.4(3) . . . .
Dy1 O8 C5 O9 -172.7(2) . . . .
Dy1 O8 C5 C6 6.7(4) . . . .
Dy1 O7 C6 C5 3.3(3) . . . .
Dy1 O7 C6 C6 128.67(17) . . . 2
O9 C5 C6 O7 173.4(3) . . . .
O8 C5 C6 O7 -6.0(4) . . . .
O9 C5 C6 C6 49.9(4) . . . 2
O8 C5 C6 C6 -129.5(4) . . . 2
